data_7040141
loop_
_publ_author_name
'Kirk, Sarah M.'
'Quilter, Helena C.'
'Buchard, Antoine'
'Thomas, Lynne H.'
'Kociok-Kohn, Gabriele'
'Jones, Matthew D.'

_publ_section_title
;
 Monomeric and dimeric Al(iii) complexes for the production of
 polylactide.
;
_journal_issue 35
_journal_name_full 'Dalton transactions (Cambridge, England : 2003)'
_journal_page_first 13846
_journal_page_last 13852
_journal_paper_doi 10.1039/c6dt02861f
_journal_volume 45
_journal_year 2016
_chemical_formula_sum 'C19 H16 Al Cl2 N O'
_chemical_formula_weight 372.21
_space_group_crystal_system monoclinic
_space_group_IT_number 14
_space_group_name_Hall '-P 2yn'
_space_group_name_H-M_alt 'P 1 21/n 1'
_symmetry_space_group_name_Hall '-P 2yn'
_symmetry_space_group_name_H-M 'P 1 21/n 1'
_atom_sites_solution_hydrogens geom
_atom_sites_solution_primary difmap
_audit_creation_method SHELXL-2014/7
_audit_update_record
;
2016-07-11 deposited with the CCDC.
2016-08-04 downloaded from the CCDC.
;
_cell_angle_alpha 90
_cell_angle_beta 97.6340(10)
_cell_angle_gamma 90
_cell_formula_units_Z 8
_cell_length_a 7.14900(10)
_cell_length_b 22.3190(3)
_cell_length_c 22.6950(4)
_cell_measurement_reflns_used 73417
_cell_measurement_temperature 150(2)
_cell_measurement_theta_max 25.03
_cell_measurement_theta_min 3.51
_cell_volume 3589.09(9)
_computing_cell_refinement 'HKL Scalepack (Otwinowski & Minor 1997)'
_computing_data_collection 'Collect (Bruker AXS BV, 1997-2004)'
_computing_data_reduction 'HKL Denzo and Scalepack (Otwinowski & Minor 1997)'
_computing_structure_refinement 'SHELXL-2014/7 (Sheldrick, 2014)'
_diffrn_ambient_temperature 150(2)
_diffrn_measured_fraction_theta_full 0.990
_diffrn_measured_fraction_theta_max 0.990
_diffrn_measurement_device_type 'kappa CCD'
_diffrn_radiation_type MoK\a
_diffrn_radiation_wavelength 0.71073
_diffrn_reflns_av_unetI/netI 0.0699
_diffrn_reflns_Laue_measured_fraction_full 0.990
_diffrn_reflns_Laue_measured_fraction_max 0.990
_diffrn_reflns_limit_h_max 8
_diffrn_reflns_limit_h_min -8
_diffrn_reflns_limit_k_max 26
_diffrn_reflns_limit_k_min -26
_diffrn_reflns_limit_l_max 26
_diffrn_reflns_limit_l_min -5
_diffrn_reflns_number 6294
_diffrn_reflns_point_group_measured_fraction_full 0.990
_diffrn_reflns_point_group_measured_fraction_max 0.990
_diffrn_reflns_theta_full 25.043
_diffrn_reflns_theta_max 25.043
_diffrn_reflns_theta_min 3.621
_exptl_absorpt_coefficient_mu 0.416
_exptl_absorpt_correction_type multi-scan
_exptl_absorpt_process_details 'SORTAV (Blessing, 1997)'
_exptl_crystal_colour colourless
_exptl_crystal_density_diffrn 1.378
_exptl_crystal_description plate
_exptl_crystal_F_000 1536
_exptl_crystal_size_max 0.400
_exptl_crystal_size_mid 0.100
_exptl_crystal_size_min 0.050
_exptl_transmission_factor_max 0.9795
_exptl_transmission_factor_min 0.8513
_refine_diff_density_max 0.939
_refine_diff_density_min -1.145
_refine_diff_density_rms 0.188
_refine_ls_extinction_method none
_refine_ls_goodness_of_fit_ref 1.141
_refine_ls_hydrogen_treatment constr
_refine_ls_matrix_type full
_refine_ls_number_parameters 438
_refine_ls_number_reflns 6294
_refine_ls_number_restraints 0
_refine_ls_restrained_S_all 1.141
_refine_ls_R_factor_all 0.1613
_refine_ls_R_factor_gt 0.1410
_refine_ls_shift/su_max 0.000
_refine_ls_shift/su_mean 0.000
_refine_ls_structure_factor_coef Fsqd
_refine_ls_weighting_details 'w=1/[\s^2^(Fo^2^)+74.7196P] where P=(Fo^2^+2Fc^2^)/3'
_refine_ls_weighting_scheme calc
_refine_ls_wR_factor_gt 0.3471
_refine_ls_wR_factor_ref 0.3559
_reflns_Friedel_coverage 0.000
_reflns_number_gt 5061
_reflns_number_total 6294
_reflns_threshold_expression 'I > 2\s(I)'
_cod_data_source_file c6dt02861f2.cif
_cod_data_source_block Al_3_Me2
_cod_depositor_comments 'Adding full bibliography for 7040140--7040144.cif.'
_cod_database_code 7040141
_shelx_shelxl_version_number 2014/7
_shelx_space_group_comment
;
The symmetry employed for this shelxl refinement is uniquely defined
by the following loop, which should always be used as a source of
symmetry information in preference to the above space-group names.
They are only intended as comments.
;
_shelx_estimated_absorpt_t_min 0.851
_shelx_estimated_absorpt_t_max 0.980

loop_
_space_group_symop_operation_xyz
'x, y, z'
'-x+1/2, y+1/2, -z+1/2'
'-x, -y, -z'
'x-1/2, -y-1/2, z-1/2'

loop_
_atom_site_label
_atom_site_type_symbol
_atom_site_fract_x
_atom_site_fract_y
_atom_site_fract_z
_atom_site_U_iso_or_equiv
_atom_site_adp_type
_atom_site_occupancy
_atom_site_site_symmetry_order
_atom_site_calc_flag
_atom_site_refinement_flags_posn
_atom_site_refinement_flags_adp
Cl1 Cl -0.1725(6) 0.31571(16) 0.12038(14) 0.0450(9) Uani 1 1 d . .
Al1 Al -0.1801(6) 0.21706(16) 0.42129(16) 0.0278(8) Uani 1 1 d . .
O1 O -0.1951(13) 0.1913(3) 0.3467(3) 0.029(2) Uani 1 1 d . .
N1 N -0.1467(17) 0.3029(4) 0.4006(4) 0.031(2) Uani 1 1 d . .
C1 C -0.423(2) 0.2123(6) 0.4502(5) 0.034(3) Uani 1 1 d . .
H1A H -0.5083 0.2424 0.4299 0.052 Uiso 1 1 calc R U
H1B H -0.4068 0.2199 0.4931 0.052 Uiso 1 1 calc R U
H1C H -0.4768 0.1723 0.4421 0.052 Uiso 1 1 calc R U
Cl2 Cl -0.2286(5) 0.11243(13) 0.24382(14) 0.0318(7) Uani 1 1 d . .
Al2 Al 0.2710(5) 0.02899(15) 0.20594(16) 0.0252(8) Uani 1 1 d . .
O2 O 0.2854(12) 0.1043(3) 0.1805(3) 0.0280(19) Uani 1 1 d . .
N2 N 0.2617(14) 0.0526(4) 0.2891(5) 0.028(2) Uani 1 1 d . .
C2 C 0.035(2) 0.1801(7) 0.4692(6) 0.044(3) Uani 1 1 d . .
H2A H 0.0156 0.1368 0.4709 0.065 Uiso 1 1 calc R U
H2B H 0.0489 0.1968 0.5095 0.065 Uiso 1 1 calc R U
H2C H 0.1501 0.1883 0.4512 0.065 Uiso 1 1 calc R U
Cl3 Cl 0.3126(5) 0.33626(14) 0.30278(16) 0.0417(9) Uani 1 1 d . .
C3 C -0.1950(15) 0.2217(5) 0.2958(5) 0.022(2) Uani 1 1 d . .
Cl4 Cl 0.3268(5) 0.20724(14) 0.10321(14) 0.0371(8) Uani 1 1 d . .
C4 C -0.1807(16) 0.2840(5) 0.2940(5) 0.021(2) Uani 1 1 d . .
C5 C -0.1787(17) 0.3128(5) 0.2391(5) 0.029(3) Uani 1 1 d . .
H5 H -0.1707 0.3553 0.2375 0.035 Uiso 1 1 calc R U
C6 C -0.1881(16) 0.2802(6) 0.1884(5) 0.027(3) Uani 1 1 d . .
C7 C -0.2048(18) 0.2185(6) 0.1889(5) 0.030(3) Uani 1 1 d . .
H7 H -0.2124 0.1965 0.1528 0.036 Uiso 1 1 calc R U
C8 C -0.2104(15) 0.1892(5) 0.2419(5) 0.021(2) Uani 1 1 d . .
C9 C -0.1634(19) 0.3214(5) 0.3451(6) 0.032(3) Uani 1 1 d . .
H9 H -0.1641 0.3634 0.3386 0.039 Uiso 1 1 calc R U
C10 C -0.149(2) 0.3509(6) 0.4437(6) 0.033(3) Uani 1 1 d . .
C11 C -0.304(2) 0.3850(6) 0.4468(6) 0.037(3) Uani 1 1 d . .
H11 H -0.4140 0.3766 0.4198 0.044 Uiso 1 1 calc R U
C12 C -0.312(2) 0.4321(6) 0.4875(6) 0.038(3) Uani 1 1 d . .
H12 H -0.4223 0.4557 0.4871 0.045 Uiso 1 1 calc R U
C13 C -0.154(2) 0.4430(6) 0.5278(6) 0.042(4) Uani 1 1 d . .
H13 H -0.1570 0.4743 0.5561 0.050 Uiso 1 1 calc R U
C14 C 0.0147(19) 0.4080(5) 0.5280(5) 0.030(3) Uani 1 1 d . .
C15 C 0.012(2) 0.3611(6) 0.4844(5) 0.035(3) Uani 1 1 d . .
C16 C 0.1860(17) 0.3261(6) 0.4837(5) 0.031(3) Uani 1 1 d . .
H16 H 0.1940 0.2953 0.4552 0.037 Uiso 1 1 calc R U
C17 C 0.337(2) 0.3396(6) 0.5258(6) 0.040(3) Uani 1 1 d . .
H17 H 0.4495 0.3169 0.5265 0.047 Uiso 1 1 calc R U
C18 C 0.331(2) 0.3847(6) 0.5669(7) 0.045(4) Uani 1 1 d . .
H18 H 0.4389 0.3925 0.5951 0.055 Uiso 1 1 calc R U
C19 C 0.176(2) 0.4174(7) 0.5675(7) 0.046(4) Uani 1 1 d . .
H19 H 0.1758 0.4483 0.5963 0.056 Uiso 1 1 calc R U
C20 C 0.495(2) -0.0210(5) 0.2072(6) 0.038(3) Uani 1 1 d . .
H20A H 0.5276 -0.0247 0.1668 0.057 Uiso 1 1 calc R U
H20B H 0.4691 -0.0608 0.2225 0.057 Uiso 1 1 calc R U
H20C H 0.6000 -0.0026 0.2330 0.057 Uiso 1 1 calc R U
C21 C 0.0352(19) -0.0079(6) 0.1713(6) 0.036(3) Uani 1 1 d . .
H21A H -0.0699 0.0192 0.1755 0.054 Uiso 1 1 calc R U
H21B H 0.0172 -0.0457 0.1918 0.054 Uiso 1 1 calc R U
H21C H 0.0397 -0.0159 0.1290 0.054 Uiso 1 1 calc R U
C22 C 0.2894(15) 0.1558(5) 0.2095(5) 0.024(2) Uani 1 1 d . .
C23 C 0.3085(16) 0.2099(5) 0.1782(5) 0.025(3) Uani 1 1 d . .
C24 C 0.3122(17) 0.2651(5) 0.2066(6) 0.031(3) Uani 1 1 d . .
H24 H 0.3211 0.3010 0.1848 0.037 Uiso 1 1 calc R U
C25 C 0.3027(17) 0.2670(5) 0.2674(5) 0.026(3) Uani 1 1 d . .
C26 C 0.2821(17) 0.2148(5) 0.2995(6) 0.028(3) Uani 1 1 d . .
H26 H 0.2706 0.2168 0.3407 0.034 Uiso 1 1 calc R U
C27 C 0.2784(16) 0.1590(5) 0.2702(5) 0.024(2) Uani 1 1 d . .
C28 C 0.2632(17) 0.1070(5) 0.3075(5) 0.025(3) Uani 1 1 d . .
H28 H 0.2537 0.1136 0.3484 0.030 Uiso 1 1 calc R U
C29 C 0.2605(18) 0.0058(5) 0.3336(5) 0.027(3) Uani 1 1 d . .
C30 C 0.105(2) -0.0293(6) 0.3321(6) 0.038(3) Uani 1 1 d . .
H30 H -0.0022 -0.0216 0.3037 0.045 Uiso 1 1 calc R U
C31 C 0.102(2) -0.0775(6) 0.3732(7) 0.043(4) Uani 1 1 d . .
H31 H -0.0048 -0.1033 0.3716 0.052 Uiso 1 1 calc R U
C32 C 0.256(2) -0.0858(6) 0.4153(6) 0.040(3) Uani 1 1 d . .
H32 H 0.2526 -0.1165 0.4441 0.048 Uiso 1 1 calc R U
C33 C 0.417(2) -0.0510(5) 0.4172(5) 0.032(3) Uani 1 1 d . .
C34 C 0.4237(19) -0.0033(5) 0.3754(5) 0.028(3) Uani 1 1 d . .
C35 C 0.5890(18) 0.0311(5) 0.3786(5) 0.028(3) Uani 1 1 d . .
H35 H 0.5946 0.0632 0.3514 0.034 Uiso 1 1 calc R U
C36 C 0.741(2) 0.0198(6) 0.4197(6) 0.041(3) Uani 1 1 d . .
H36 H 0.8520 0.0435 0.4204 0.049 Uiso 1 1 calc R U
C37 C 0.736(2) -0.0275(7) 0.4617(6) 0.048(4) Uani 1 1 d . .
H37 H 0.8412 -0.0351 0.4908 0.057 Uiso 1 1 calc R U
C38 C 0.579(2) -0.0609(6) 0.4594(6) 0.038(3) Uani 1 1 d . .
H38 H 0.5761 -0.0926 0.4872 0.046 Uiso 1 1 calc R U

loop_
_atom_site_aniso_label
_atom_site_aniso_U_11
_atom_site_aniso_U_22
_atom_site_aniso_U_33
_atom_site_aniso_U_23
_atom_site_aniso_U_13
_atom_site_aniso_U_12
Cl1 0.059(2) 0.050(2) 0.0266(16) 0.0118(15) 0.0067(16) 0.0004(18)
Al1 0.039(2) 0.0238(18) 0.0205(17) 0.0000(14) 0.0017(16) -0.0077(16)
O1 0.058(6) 0.015(4) 0.014(4) 0.001(3) 0.002(4) -0.006(4)
N1 0.055(7) 0.020(5) 0.016(5) -0.008(4) 0.003(5) -0.008(5)
C1 0.052(8) 0.029(7) 0.021(6) 0.002(5) 0.002(6) -0.006(6)
Cl2 0.0420(18) 0.0209(14) 0.0320(16) -0.0066(12) 0.0036(14) -0.0012(13)
Al2 0.0315(19) 0.0179(16) 0.0257(18) -0.0021(14) 0.0024(16) 0.0050(15)
O2 0.041(5) 0.020(4) 0.021(4) -0.006(3) -0.002(4) 0.005(4)
N2 0.029(6) 0.020(5) 0.032(6) 0.005(4) -0.001(5) 0.001(4)
C2 0.038(8) 0.053(9) 0.037(8) 0.011(7) -0.003(6) -0.001(7)
Cl3 0.047(2) 0.0229(15) 0.054(2) -0.0146(14) 0.0022(17) 0.0002(14)
C3 0.019(6) 0.027(6) 0.019(6) -0.005(5) 0.003(5) -0.002(5)
Cl4 0.051(2) 0.0310(16) 0.0290(16) 0.0045(13) 0.0029(15) -0.0011(15)
C4 0.026(6) 0.017(5) 0.019(5) -0.005(4) 0.004(5) 0.000(5)
C5 0.030(7) 0.025(6) 0.035(7) 0.010(5) 0.009(6) 0.001(5)
C6 0.021(6) 0.038(7) 0.024(6) 0.010(5) 0.006(5) 0.003(5)
C7 0.035(7) 0.032(7) 0.022(6) -0.003(5) 0.002(5) -0.001(6)
C8 0.019(6) 0.020(5) 0.025(6) -0.007(5) 0.005(5) 0.004(5)
C9 0.042(8) 0.024(6) 0.034(7) -0.003(5) 0.017(6) -0.010(6)
C10 0.040(7) 0.025(6) 0.034(7) 0.003(5) 0.005(6) -0.001(6)
C11 0.049(8) 0.030(7) 0.033(7) 0.001(6) 0.008(6) 0.007(6)
C12 0.040(8) 0.039(7) 0.033(7) -0.007(6) -0.001(6) 0.008(6)
C13 0.064(10) 0.036(7) 0.025(7) 0.002(6) 0.009(7) -0.003(7)
C14 0.037(7) 0.025(6) 0.026(6) 0.003(5) -0.001(6) -0.006(5)
C15 0.054(9) 0.040(7) 0.011(6) 0.003(5) 0.006(6) -0.014(7)
C16 0.024(6) 0.047(8) 0.022(6) -0.014(5) 0.005(5) -0.005(6)
C17 0.034(7) 0.041(8) 0.040(8) -0.010(6) -0.008(6) -0.007(6)
C18 0.061(10) 0.033(7) 0.042(8) -0.001(6) 0.007(8) -0.007(7)
C19 0.056(10) 0.043(8) 0.038(8) -0.006(7) -0.002(7) -0.009(8)
C20 0.046(8) 0.018(6) 0.050(8) -0.004(6) 0.005(7) 0.003(6)
C21 0.038(8) 0.033(7) 0.034(7) -0.005(6) -0.005(6) -0.004(6)
C22 0.017(5) 0.024(6) 0.031(6) 0.007(5) 0.000(5) 0.011(5)
C23 0.021(6) 0.023(6) 0.031(6) 0.005(5) 0.004(5) -0.003(5)
C24 0.024(6) 0.015(6) 0.051(8) 0.005(5) -0.006(6) -0.001(5)
C25 0.028(6) 0.018(6) 0.031(6) -0.009(5) 0.001(5) 0.003(5)
C26 0.032(7) 0.016(6) 0.037(7) -0.002(5) 0.008(6) -0.001(5)
C27 0.022(6) 0.021(6) 0.029(6) 0.001(5) -0.001(5) 0.001(5)
C28 0.031(7) 0.025(6) 0.019(6) 0.000(5) 0.004(5) 0.002(5)
C29 0.034(7) 0.017(5) 0.028(6) 0.001(5) 0.002(5) -0.003(5)
C30 0.036(7) 0.033(7) 0.044(8) 0.005(6) 0.004(6) -0.003(6)
C31 0.043(9) 0.030(7) 0.062(10) 0.000(7) 0.021(8) -0.008(6)
C32 0.054(9) 0.029(7) 0.038(8) 0.008(6) 0.014(7) 0.002(7)
C33 0.046(8) 0.029(6) 0.023(6) -0.002(5) 0.013(6) 0.000(6)
C34 0.040(7) 0.023(6) 0.023(6) -0.003(5) 0.004(5) 0.008(5)
C35 0.033(7) 0.029(6) 0.020(6) 0.005(5) -0.006(5) 0.000(5)
C36 0.041(8) 0.036(7) 0.047(8) 0.005(6) 0.007(7) 0.009(6)
C37 0.053(10) 0.056(9) 0.029(7) 0.003(7) -0.011(7) 0.012(8)
C38 0.052(9) 0.038(7) 0.024(6) -0.003(6) 0.002(6) 0.015(7)

loop_
_atom_type_symbol
_atom_type_description
_atom_type_scat_dispersion_real
_atom_type_scat_dispersion_imag
_atom_type_scat_source
C C 0.0033 0.0016 'International Tables Vol C Tables 4.2.6.8 and 6.1.1.4'
H H 0.0000 0.0000 'International Tables Vol C Tables 4.2.6.8 and 6.1.1.4'
O O 0.0106 0.0060 'International Tables Vol C Tables 4.2.6.8 and 6.1.1.4'
N N 0.0061 0.0033 'International Tables Vol C Tables 4.2.6.8 and 6.1.1.4'
Cl Cl 0.1484 0.1585 'International Tables Vol C Tables 4.2.6.8 and 6.1.1.4'
Al Al 0.0645 0.0514 'International Tables Vol C Tables 4.2.6.8 and 6.1.1.4'

loop_
_geom_angle_atom_site_label_1
_geom_angle_atom_site_label_2
_geom_angle_atom_site_label_3
_geom_angle
O1 Al1 C1 111.2(5)
O1 Al1 C2 109.8(6)
C1 Al1 C2 117.8(6)
O1 Al1 N1 94.6(4)
C1 Al1 N1 105.8(5)
C2 Al1 N1 115.3(6)
C3 O1 Al1 130.6(7)
C9 N1 C10 114.0(10)
C9 N1 Al1 121.9(8)
C10 N1 Al1 122.4(8)
Al1 C1 H1A 109.5
Al1 C1 H1B 109.5
H1A C1 H1B 109.5
Al1 C1 H1C 109.5
H1A C1 H1C 109.5
H1B C1 H1C 109.5
O2 Al2 C21 110.6(5)
O2 Al2 C20 117.5(5)
C21 Al2 C20 115.4(6)
O2 Al2 N2 93.9(4)
C21 Al2 N2 111.3(5)
C20 Al2 N2 105.8(5)
C22 O2 Al2 131.0(7)
C28 N2 C29 117.0(10)
C28 N2 Al2 124.5(8)
C29 N2 Al2 118.5(7)
Al1 C2 H2A 109.5
Al1 C2 H2B 109.5
H2A C2 H2B 109.5
Al1 C2 H2C 109.5
H2A C2 H2C 109.5
H2B C2 H2C 109.5
O1 C3 C4 122.6(10)
O1 C3 C8 118.5(10)
C4 C3 C8 118.9(10)
C3 C4 C5 119.5(10)
C3 C4 C9 124.1(10)
C5 C4 C9 116.4(10)
C6 C5 C4 120.1(11)
C6 C5 H5 120.0
C4 C5 H5 120.0
C5 C6 C7 121.6(11)
C5 C6 Cl1 120.2(10)
C7 C6 Cl1 118.2(9)
C8 C7 C6 119.5(11)
C8 C7 H7 120.2
C6 C7 H7 120.2
C7 C8 C3 120.3(10)
C7 C8 Cl2 120.5(9)
C3 C8 Cl2 119.1(9)
N1 C9 C4 125.7(11)
N1 C9 H9 117.1
C4 C9 H9 117.1
C11 C10 C15 118.9(13)
C11 C10 N1 122.2(12)
C15 C10 N1 118.9(12)
C10 C11 C12 124.0(14)
C10 C11 H11 118.0
C12 C11 H11 118.0
C13 C12 C11 118.0(13)
C13 C12 H12 121.0
C11 C12 H12 121.0
C12 C13 C14 121.3(12)
C12 C13 H13 119.4
C14 C13 H13 119.4
C19 C14 C13 123.3(13)
C19 C14 C15 119.4(13)
C13 C14 C15 117.3(12)
C10 C15 C14 120.5(13)
C10 C15 C16 122.1(11)
C14 C15 C16 117.4(11)
C17 C16 C15 117.5(11)
C17 C16 H16 121.3
C15 C16 H16 121.3
C16 C17 C18 122.7(14)
C16 C17 H17 118.7
C18 C17 H17 118.7
C19 C18 C17 120.5(15)
C19 C18 H18 119.7
C17 C18 H18 119.7
C18 C19 C14 122.4(14)
C18 C19 H19 118.8
C14 C19 H19 118.8
Al2 C20 H20A 109.5
Al2 C20 H20B 109.5
H20A C20 H20B 109.5
Al2 C20 H20C 109.5
H20A C20 H20C 109.5
H20B C20 H20C 109.5
Al2 C21 H21A 109.5
Al2 C21 H21B 109.5
H21A C21 H21B 109.5
Al2 C21 H21C 109.5
H21A C21 H21C 109.5
H21B C21 H21C 109.5
O2 C22 C27 122.4(10)
O2 C22 C23 119.2(10)
C27 C22 C23 118.4(11)
C24 C23 C22 121.3(11)
C24 C23 Cl4 119.3(9)
C22 C23 Cl4 119.5(9)
C23 C24 C25 119.2(11)
C23 C24 H24 120.4
C25 C24 H24 120.4
C24 C25 C26 121.0(11)
C24 C25 Cl3 118.8(9)
C26 C25 Cl3 120.2(9)
C25 C26 C27 119.3(11)
C25 C26 H26 120.4
C27 C26 H26 120.4
C22 C27 C26 120.8(11)
C22 C27 C28 123.8(10)
C26 C27 C28 115.4(10)
N2 C28 C27 124.3(11)
N2 C28 H28 117.8
C27 C28 H28 117.8
C30 C29 C34 122.2(11)
C30 C29 N2 118.6(11)
C34 C29 N2 119.2(11)
C29 C30 C31 120.3(13)
C29 C30 H30 119.8
C31 C30 H30 119.8
C32 C31 C30 118.3(13)
C32 C31 H31 120.9
C30 C31 H31 120.9
C31 C32 C33 122.3(12)
C31 C32 H32 118.9
C33 C32 H32 118.9
C32 C33 C38 122.1(12)
C32 C33 C34 119.9(13)
C38 C33 C34 118.0(12)
C35 C34 C29 124.7(11)
C35 C34 C33 118.3(11)
C29 C34 C33 117.0(12)
C36 C35 C34 121.7(12)
C36 C35 H35 119.1
C34 C35 H35 119.1
C35 C36 C37 120.3(14)
C35 C36 H36 119.8
C37 C36 H36 119.8
C38 C37 C36 118.8(14)
C38 C37 H37 120.6
C36 C37 H37 120.6
C37 C38 C33 122.8(13)
C37 C38 H38 118.6
C33 C38 H38 118.6

loop_
_geom_bond_atom_site_label_1
_geom_bond_atom_site_label_2
_geom_bond_distance
Cl1 C6 1.752(11)
Al1 O1 1.777(8)
Al1 C1 1.939(14)
Al1 C2 1.946(14)
Al1 N1 1.994(10)
O1 C3 1.340(13)
N1 C9 1.316(16)
N1 C10 1.454(15)
C1 H1A 0.9800
C1 H1B 0.9800
C1 H1C 0.9800
Cl2 C8 1.719(11)
Al2 O2 1.785(8)
Al2 C21 1.946(13)
Al2 C20 1.947(14)
Al2 N2 1.968(11)
O2 C22 1.322(14)
N2 C28 1.284(15)
N2 C29 1.454(15)
C2 H2A 0.9800
C2 H2B 0.9800
C2 H2C 0.9800
Cl3 C25 1.739(11)
C3 C4 1.394(15)
C3 C8 1.415(15)
Cl4 C23 1.724(12)
C4 C5 1.405(16)
C4 C9 1.420(16)
C5 C6 1.355(17)
C5 H5 0.9500
C6 C7 1.383(17)
C7 C8 1.375(16)
C7 H7 0.9500
C9 H9 0.9500
C10 C11 1.353(19)
C10 C15 1.395(19)
C11 C12 1.404(18)
C11 H11 0.9500
C12 C13 1.38(2)
C12 H12 0.9500
C13 C14 1.44(2)
C13 H13 0.9500
C14 C19 1.378(19)
C14 C15 1.440(17)
C15 C16 1.471(19)
C16 C17 1.376(17)
C16 H16 0.9500
C17 C18 1.376(19)
C17 H17 0.9500
C18 C19 1.33(2)
C18 H18 0.9500
C19 H19 0.9500
C20 H20A 0.9800
C20 H20B 0.9800
C20 H20C 0.9800
C21 H21A 0.9800
C21 H21B 0.9800
C21 H21C 0.9800
C22 C27 1.392(16)
C22 C23 1.416(16)
C23 C24 1.390(17)
C24 C25 1.391(18)
C24 H24 0.9500
C25 C26 1.392(17)
C26 C27 1.410(16)
C26 H26 0.9500
C27 C28 1.449(16)
C28 H28 0.9500
C29 C30 1.356(18)
C29 C34 1.418(17)
C30 C31 1.428(19)
C30 H30 0.9500
C31 C32 1.37(2)
C31 H31 0.9500
C32 C33 1.385(19)
C32 H32 0.9500
C33 C38 1.417(19)
C33 C34 1.429(17)
C34 C35 1.403(18)
C35 C36 1.360(18)
C35 H35 0.9500
C36 C37 1.43(2)
C36 H36 0.9500
C37 C38 1.34(2)
C37 H37 0.9500
C38 H38 0.9500
